data_1557204
loop_
_publ_author_name
'Wang, Rong'
'Fan, Run-Zhu'
'Ni, Fu-Qiang'
'Sang, Jun'
'Xie, Xing-Lin'
'Luo, Si-Yuan'
'Tang, Gui-Hua'
'Yin, Sheng'

_publ_section_title
;
 19-nor-, 20-nor-, and tetranor-Halimane-Type Furanoditerpenoids from
 Croton crassifolius
;
_journal_name_full 'Journal of Natural Products'
_journal_paper_doi 10.1021/acs.jnatprod.9b00634
_journal_year 2020
_chemical_absolute_configuration ad
_chemical_formula_moiety 'C24 H26 O10'
_chemical_formula_sum 'C24 H26 O10'
_chemical_formula_weight 474.45
_space_group_crystal_system orthorhombic
_space_group_IT_number 19
_space_group_name_Hall 'P 2ac 2ab'
_space_group_name_H-M_alt 'P 21 21 21'
_atom_sites_solution_hydrogens geom
_atom_sites_solution_primary dual
_audit_creation_date 2019-03-19
_audit_creation_method
;
Olex2 1.2
(compiled 2018.05.29 svn.r3508 for OlexSys, GUI svn.r5506)
;
_cell_angle_alpha 90
_cell_angle_beta 90
_cell_angle_gamma 90
_cell_formula_units_Z 4
_cell_length_a 7.77753(5)
_cell_length_b 10.89287(6)
_cell_length_c 25.97545(15)
_cell_measurement_reflns_used 21245
_cell_measurement_temperature 100.00(10)
_cell_measurement_theta_max 76.8390
_cell_measurement_theta_min 3.4080
_cell_volume 2200.63(2)
_computing_cell_refinement 'CrysAlisPro 1.171.39.46 (Rigaku OD, 2018)'
_computing_data_collection 'CrysAlisPro 1.171.39.46 (Rigaku OD, 2018)'
_computing_data_reduction 'CrysAlisPro 1.171.39.46 (Rigaku OD, 2018)'
_computing_molecular_graphics 'Olex2 (Dolomanov et al., 2009)'
_computing_publication_material 'Olex2 (Dolomanov et al., 2009)'
_computing_structure_refinement 'ShelXL (Sheldrick, 2015)'
_computing_structure_solution 'ShelXT (Sheldrick, 2015)'
_diffrn_ambient_environment N~2~
_diffrn_ambient_temperature 100.00(10)
_diffrn_detector 'CCD plate'
_diffrn_detector_type HyPix
_diffrn_measured_fraction_theta_full 0.998
_diffrn_measured_fraction_theta_max 0.990
_diffrn_measurement_details
;
List of Runs (angles in degrees, time in seconds):

  # Type    Start    End  Width  t~exp~   \w     \q     \k     \f   Frames
--------------------------------------------------------------------------
  1  \w    -28.00  61.00   0.50    0.05    --   46.62 -30.00  98.00  178
  2  \w   -173.00 -82.00   0.50    0.05    -- -100.00 -96.00 -81.00  182
  3  \w     81.00 178.00   0.50    0.05    --  107.00 116.00 111.00  194
  4  \w     32.00 123.00   0.50    0.05    --  107.00 -30.00  98.00  182
  5  \w   -119.00 -71.00   0.50    0.05    --  -46.62-125.00-180.00   96
  6  \w   -119.00 -71.00   0.50    0.05    --  -46.62-125.00 120.00   96
  7  \w   -119.00 -71.00   0.50    0.05    --  -46.62-125.00  90.00   96
  8  \w     15.00  95.00   0.50    0.05    --   46.62-125.00   0.00  160
  9  \w   -117.00 -27.00   0.50    0.05    -- -100.00  61.00  30.00  180
 10  \w     34.00 109.00   0.50    0.05    --  107.00 -96.00 -81.00  150
 11  \w     34.00 125.00   0.50    0.05    --  107.00 -61.00  90.00  182
 12  \w     83.00 178.00   0.50    0.05    --  107.00  77.00  60.00  190
 13  \w     34.00 109.00   0.50    0.05    --  107.00 -94.00-120.00  150
 14  \w     34.00 109.00   0.50    0.05    --  107.00 -94.00  30.00  150
 15  \w     34.00 131.00   0.50    0.05    --  107.00 -77.00  90.00  194
 16  \w   -119.00 -30.00   0.50    0.05    --  -46.62 -57.00  90.00  178
 17  \w   -119.00 -52.00   0.50    0.05    --  -46.62 -77.00 -30.00  134
 18  \w   -119.00 -23.00   0.50    0.05    --  -46.62 -77.00-120.00  192
;
_diffrn_measurement_device 'four-circle diffractometer'
_diffrn_measurement_device_type 'XtaLAB Synergy R, DW system, HyPix'
_diffrn_measurement_method '\w scans'
_diffrn_orient_matrix_type 'CrysAlisPro convention (1999,Acta A55,543-557)'
_diffrn_orient_matrix_UB_11 0.1657865000
_diffrn_orient_matrix_UB_12 0.0545409000
_diffrn_orient_matrix_UB_13 -0.0230687000
_diffrn_orient_matrix_UB_21 -0.0830507000
_diffrn_orient_matrix_UB_22 -0.0005995000
_diffrn_orient_matrix_UB_23 -0.0538504000
_diffrn_orient_matrix_UB_31 -0.0697157000
_diffrn_orient_matrix_UB_32 0.1304375000
_diffrn_orient_matrix_UB_33 0.0093298000
_diffrn_radiation_monochromator mirror
_diffrn_radiation_probe x-ray
_diffrn_radiation_type CuK\a
_diffrn_radiation_wavelength 1.54184
_diffrn_reflns_av_R_equivalents 0.0258
_diffrn_reflns_av_unetI/netI 0.0164
_diffrn_reflns_Laue_measured_fraction_full 0.998
_diffrn_reflns_Laue_measured_fraction_max 0.990
_diffrn_reflns_limit_h_max 9
_diffrn_reflns_limit_h_min -9
_diffrn_reflns_limit_k_max 13
_diffrn_reflns_limit_k_min -11
_diffrn_reflns_limit_l_max 32
_diffrn_reflns_limit_l_min -32
_diffrn_reflns_number 22395
_diffrn_reflns_point_group_measured_fraction_full 0.998
_diffrn_reflns_point_group_measured_fraction_max 0.983
_diffrn_reflns_theta_full 67.684
_diffrn_reflns_theta_max 76.996
_diffrn_reflns_theta_min 3.403
_diffrn_source 'Rotating-anode X-ray tube'
_diffrn_source_type 'Rigaku (Cu) X-ray Source'
_exptl_absorpt_coefficient_mu 0.948
_exptl_absorpt_correction_T_max 1.00000
_exptl_absorpt_correction_T_min 0.77896
_exptl_absorpt_correction_type multi-scan
_exptl_absorpt_process_details
;
CrysAlisPro 1.171.39.46 (Rigaku Oxford Diffraction, 2018)
Empirical absorption correction using spherical harmonics,
 implemented in SCALE3 ABSPACK scaling algorithm.
;
_exptl_crystal_colour colourless
_exptl_crystal_colour_primary colourless
_exptl_crystal_density_diffrn 1.432
_exptl_crystal_description plate
_exptl_crystal_F_000 1000
_exptl_crystal_size_max 0.3
_exptl_crystal_size_mid 0.2
_exptl_crystal_size_min 0.1
_refine_diff_density_max 0.267
_refine_diff_density_min -0.277
_refine_diff_density_rms 0.067
_refine_ls_abs_structure_details
;
 Flack x determined using 1878 quotients [(I+)-(I-)]/[(I+)+(I-)]
 (Parsons, Flack and Wagner, Acta Cryst. B69 (2013) 249-259).
;
_refine_ls_abs_structure_Flack 0.03(4)
_refine_ls_extinction_method none
_refine_ls_goodness_of_fit_ref 1.159
_refine_ls_hydrogen_treatment constr
_refine_ls_matrix_type full
_refine_ls_number_parameters 311
_refine_ls_number_reflns 4555
_refine_ls_number_restraints 0
_refine_ls_restrained_S_all 1.159
_refine_ls_R_factor_all 0.0279
_refine_ls_R_factor_gt 0.0267
_refine_ls_shift/su_max 0.001
_refine_ls_shift/su_mean 0.000
_refine_ls_structure_factor_coef Fsqd
_refine_ls_weighting_details 'w=1/[\s^2^(Fo^2^)+(0.0442P)^2^+0.4511P] where P=(Fo^2^+2Fc^2^)/3'
_refine_ls_weighting_scheme calc
_refine_ls_wR_factor_gt 0.0723
_refine_ls_wR_factor_ref 0.0795
_reflns_Friedel_coverage 0.729
_reflns_Friedel_fraction_full 0.999
_reflns_Friedel_fraction_max 0.972
_reflns_number_gt 4510
_reflns_number_total 4555
_reflns_threshold_expression 'I > 2\s(I)'
_cod_data_source_file np9b00634_si_003.cif
_cod_data_source_block liwei_ycyl_18_181219
_cod_database_code 1557204
_shelx_shelxl_version_number 2016/6
_chemical_oxdiff_formula CHO
_shelx_space_group_comment
;
The symmetry employed for this shelxl refinement is uniquely defined
by the following loop, which should always be used as a source of
symmetry information in preference to the above space-group names.
They are only intended as comments.
;
_shelx_estimated_absorpt_t_max 0.911
_shelx_estimated_absorpt_t_min 0.764
_reflns_odcompleteness_completeness 99.76
_reflns_odcompleteness_iscentric 1
_reflns_odcompleteness_theta 71.98
_olex2_refinement_description
;
1. Fixed Uiso
 At 1.2 times of:
  All C(H) groups, All C(H,H) groups
 At 1.5 times of:
  All C(H,H,H) groups
2.a Ternary CH refined with riding coordinates:
 C7(H7), C2(H2), C11(H11)
2.b Secondary CH2 refined with riding coordinates:
 C3(H3A,H3B), C12(H12A,H12B), C9(H9A,H9B), C8(H8A,H8B)
2.c Aromatic/amide H refined with riding coordinates:
 C18(H18), C15(H15), C17(H17)
2.d Idealised Me refined as rotating group:
 C34(H34A,H34B,H34C), C23(H23A,H23B,H23C), C31(H31A,H31B,H31C), C28(H28A,H28B,
 H28C)
;
_olex2_submission_special_instructions 'No special instructions were received'
_oxdiff_exptl_absorpt_empirical_details
;
Empirical correction (ABSPACK) includes:
- Absorption correction using spherical harmonics
- Frame scaling
;
_oxdiff_exptl_absorpt_empirical_full_max 1.169
_oxdiff_exptl_absorpt_empirical_full_min 0.849

loop_
_space_group_symop_operation_xyz
'x, y, z'
'-x+1/2, -y, z+1/2'
'-x, y+1/2, -z+1/2'
'x+1/2, -y+1/2, -z'

loop_
_atom_site_label
_atom_site_type_symbol
_atom_site_fract_x
_atom_site_fract_y
_atom_site_fract_z
_atom_site_U_iso_or_equiv
_atom_site_adp_type
_atom_site_occupancy
_atom_site_site_symmetry_order
_atom_site_calc_flag
_atom_site_refinement_flags_posn
O14 O 0.06433(16) 0.62665(11) 0.79035(5) 0.0166(3) Uani 1 1 d .
O20 O 0.24450(17) 0.76423(11) 0.75729(5) 0.0184(3) Uani 1 1 d .
O33 O 0.77554(16) 0.61781(13) 0.67356(5) 0.0207(3) Uani 1 1 d .
O32 O 0.54219(18) 0.78859(12) 0.62378(5) 0.0208(3) Uani 1 1 d .
O25 O 0.34061(18) 0.38802(11) 0.58214(5) 0.0186(3) Uani 1 1 d .
O22 O 0.68023(18) 0.39971(12) 0.62201(5) 0.0189(3) Uani 1 1 d .
O30 O 0.50868(19) 0.72056(12) 0.54305(5) 0.0211(3) Uani 1 1 d .
O19 O -0.18039(19) 0.37530(12) 0.90683(5) 0.0217(3) Uani 1 1 d .
O24 O 0.72043(19) 0.51183(13) 0.55054(5) 0.0228(3) Uani 1 1 d .
O27 O 0.2272(2) 0.38496(14) 0.50247(6) 0.0355(4) Uani 1 1 d .
C29 C 0.5196(2) 0.70646(16) 0.59377(7) 0.0153(3) Uani 1 1 d .
C5 C 0.4800(2) 0.56860(15) 0.66846(7) 0.0149(3) Uani 1 1 d .
C10 C 0.3339(2) 0.54157(15) 0.69383(7) 0.0148(3) Uani 1 1 d .
C13 C 0.2105(2) 0.65829(16) 0.76575(6) 0.0144(3) Uani 1 1 d .
C7 C 0.3316(2) 0.52112(16) 0.58237(7) 0.0161(3) Uani 1 1 d .
H7 H 0.328693 0.551780 0.546912 0.019 Uiso 1 1 calc R
C3 C 0.6165(2) 0.64249(17) 0.75118(7) 0.0171(4) Uani 1 1 d .
H3A H 0.568917 0.724623 0.753531 0.020 Uiso 1 1 calc R
H3B H 0.728049 0.642983 0.767860 0.020 Uiso 1 1 calc R
C2 C 0.4979(2) 0.55270(16) 0.77929(7) 0.0157(3) Uani 1 1 d .
H2 H 0.550743 0.471193 0.777177 0.019 Uiso 1 1 calc R
C1 C 0.3198(2) 0.54493(15) 0.75244(7) 0.0149(3) Uani 1 1 d .
C12 C 0.2130(2) 0.43784(16) 0.77510(7) 0.0163(4) Uani 1 1 d .
H12A H 0.195476 0.374524 0.749370 0.020 Uiso 1 1 calc R
H12B H 0.271785 0.401910 0.804380 0.020 Uiso 1 1 calc R
C16 C -0.0200(2) 0.45814(16) 0.84445(7) 0.0164(3) Uani 1 1 d .
C34 C 0.4879(3) 0.58730(18) 0.83605(7) 0.0200(4) Uani 1 1 d .
H34A H 0.601376 0.587433 0.850568 0.030 Uiso 1 1 calc GR
H34B H 0.417716 0.528690 0.853958 0.030 Uiso 1 1 calc GR
H34C H 0.438180 0.667587 0.839394 0.030 Uiso 1 1 calc GR
C21 C 0.6474(2) 0.49351(16) 0.59067(7) 0.0163(3) Uani 1 1 d .
C9 C 0.1693(2) 0.51229(17) 0.66547(7) 0.0176(4) Uani 1 1 d .
H9A H 0.073100 0.547990 0.683927 0.021 Uiso 1 1 calc R
H9B H 0.153169 0.424005 0.664778 0.021 Uiso 1 1 calc R
C18 C -0.0426(3) 0.43192(17) 0.92925(7) 0.0210(4) Uani 1 1 d .
H18 H -0.021730 0.434321 0.964494 0.025 Uiso 1 1 calc R
C15 C -0.1630(3) 0.39277(17) 0.85512(7) 0.0193(4) Uani 1 1 d .
H15 H -0.239465 0.363537 0.830482 0.023 Uiso 1 1 calc R
C6 C 0.4942(2) 0.57048(15) 0.61017(7) 0.0154(3) Uani 1 1 d .
C4 C 0.6382(2) 0.60901(16) 0.69599(7) 0.0166(4) Uani 1 1 d .
C11 C 0.0395(2) 0.49298(16) 0.79184(7) 0.0163(4) Uani 1 1 d .
H11 H -0.048854 0.470033 0.766733 0.020 Uiso 1 1 calc R
C8 C 0.1703(2) 0.56089(17) 0.61053(7) 0.0178(4) Uani 1 1 d .
H8A H 0.070063 0.530453 0.592360 0.021 Uiso 1 1 calc R
H8B H 0.164305 0.649823 0.611087 0.021 Uiso 1 1 calc R
C26 C 0.2843(3) 0.33114(18) 0.53901(7) 0.0214(4) Uani 1 1 d .
C23 C 0.8125(3) 0.31596(16) 0.60505(8) 0.0204(4) Uani 1 1 d .
H23A H 0.765441 0.260359 0.580075 0.031 Uiso 1 1 calc GR
H23B H 0.854876 0.270286 0.634001 0.031 Uiso 1 1 calc GR
H23C H 0.905055 0.361532 0.589814 0.031 Uiso 1 1 calc GR
C17 C 0.0587(3) 0.48369(17) 0.89332(7) 0.0206(4) Uani 1 1 d .
H17 H 0.159672 0.527370 0.899000 0.025 Uiso 1 1 calc R
C31 C 0.5379(3) 0.84422(18) 0.52411(8) 0.0249(4) Uani 1 1 d .
H31A H 0.523606 0.845639 0.487407 0.037 Uiso 1 1 calc GR
H31B H 0.652638 0.869521 0.532678 0.037 Uiso 1 1 calc GR
H31C H 0.456832 0.899258 0.539724 0.037 Uiso 1 1 calc GR
C28 C 0.3015(3) 0.19507(18) 0.54425(8) 0.0294(5) Uani 1 1 d .
H28A H 0.420629 0.174048 0.548323 0.044 Uiso 1 1 calc GR
H28B H 0.256893 0.155925 0.513956 0.044 Uiso 1 1 calc GR
H28C H 0.238173 0.167830 0.573839 0.044 Uiso 1 1 calc GR

loop_
_atom_site_aniso_label
_atom_site_aniso_U_11
_atom_site_aniso_U_22
_atom_site_aniso_U_33
_atom_site_aniso_U_23
_atom_site_aniso_U_13
_atom_site_aniso_U_12
O14 0.0165(6) 0.0148(6) 0.0185(6) 0.0013(5) 0.0033(5) 0.0010(5)
O20 0.0207(6) 0.0155(6) 0.0190(6) 0.0008(5) 0.0007(5) -0.0003(5)
O33 0.0149(6) 0.0260(7) 0.0213(6) -0.0006(5) 0.0021(5) -0.0004(5)
O32 0.0246(7) 0.0171(6) 0.0206(7) -0.0014(5) -0.0012(5) -0.0015(5)
O25 0.0267(7) 0.0140(6) 0.0152(6) -0.0012(5) -0.0029(5) -0.0015(5)
O22 0.0216(6) 0.0163(6) 0.0189(6) 0.0026(5) 0.0039(5) 0.0045(5)
O30 0.0310(7) 0.0161(6) 0.0163(6) 0.0021(5) 0.0015(6) -0.0008(6)
O19 0.0237(7) 0.0232(6) 0.0183(6) 0.0026(5) 0.0032(5) -0.0027(6)
O24 0.0276(7) 0.0226(7) 0.0183(6) 0.0027(5) 0.0071(5) 0.0056(6)
O27 0.0590(11) 0.0237(7) 0.0239(7) -0.0020(6) -0.0185(7) -0.0005(8)
C29 0.0139(8) 0.0170(8) 0.0151(8) -0.0007(7) 0.0021(6) 0.0018(7)
C5 0.0171(8) 0.0131(7) 0.0143(8) -0.0013(6) -0.0013(7) 0.0022(7)
C10 0.0158(8) 0.0114(7) 0.0172(8) -0.0007(6) -0.0017(7) 0.0017(7)
C13 0.0161(8) 0.0169(8) 0.0103(7) -0.0001(6) -0.0011(6) 0.0002(7)
C7 0.0204(9) 0.0133(8) 0.0147(8) 0.0005(6) -0.0013(7) -0.0017(7)
C3 0.0154(8) 0.0195(8) 0.0163(8) -0.0018(7) -0.0025(7) -0.0002(7)
C2 0.0156(8) 0.0160(8) 0.0154(8) -0.0001(6) -0.0005(7) 0.0016(7)
C1 0.0159(8) 0.0139(7) 0.0148(8) -0.0005(6) 0.0000(7) 0.0005(7)
C12 0.0182(9) 0.0155(8) 0.0152(8) 0.0005(7) 0.0016(7) 0.0005(7)
C16 0.0186(8) 0.0153(8) 0.0153(8) 0.0004(6) 0.0017(7) 0.0018(7)
C34 0.0202(9) 0.0245(9) 0.0154(9) -0.0022(7) -0.0017(7) 0.0032(8)
C21 0.0183(8) 0.0154(8) 0.0152(8) -0.0007(6) 0.0003(7) -0.0007(7)
C9 0.0155(8) 0.0217(8) 0.0157(8) -0.0006(7) -0.0002(7) -0.0025(7)
C18 0.0248(9) 0.0214(9) 0.0168(9) -0.0006(7) -0.0012(8) 0.0005(8)
C15 0.0211(9) 0.0206(8) 0.0160(8) 0.0013(7) 0.0011(7) -0.0007(8)
C6 0.0169(8) 0.0147(8) 0.0145(8) 0.0000(6) 0.0015(7) -0.0001(7)
C4 0.0163(8) 0.0150(8) 0.0185(8) 0.0010(6) -0.0007(7) 0.0007(7)
C11 0.0178(8) 0.0141(8) 0.0169(8) -0.0003(6) 0.0002(7) -0.0004(7)
C8 0.0170(8) 0.0191(8) 0.0173(8) -0.0001(7) -0.0034(7) -0.0018(7)
C26 0.0256(10) 0.0209(9) 0.0177(9) -0.0031(7) -0.0023(8) -0.0028(7)
C23 0.0207(9) 0.0156(8) 0.0249(9) 0.0014(7) 0.0025(7) 0.0029(7)
C17 0.0218(9) 0.0204(9) 0.0198(9) -0.0011(7) 0.0005(7) -0.0021(7)
C31 0.0336(11) 0.0185(9) 0.0228(10) 0.0073(7) 0.0034(8) -0.0002(8)
C28 0.0461(13) 0.0184(9) 0.0238(10) -0.0035(7) -0.0061(9) -0.0046(9)

loop_
_atom_type_symbol
_atom_type_description
_atom_type_scat_dispersion_real
_atom_type_scat_dispersion_imag
_atom_type_scat_source
C C 0.0181 0.0091 'International Tables Vol C Tables 4.2.6.8 and 6.1.1.4'
H H 0.0000 0.0000 'International Tables Vol C Tables 4.2.6.8 and 6.1.1.4'
O O 0.0492 0.0322 'International Tables Vol C Tables 4.2.6.8 and 6.1.1.4'

loop_
_geom_angle_atom_site_label_1
_geom_angle_atom_site_label_2
_geom_angle_atom_site_label_3
_geom_angle
C13 O14 C11 112.10(13)
C26 O25 C7 116.43(14)
C21 O22 C23 115.81(14)
C29 O30 C31 115.66(15)
C15 O19 C18 106.20(15)
O32 C29 O30 124.56(16)
O32 C29 C6 123.47(16)
O30 C29 C6 111.94(15)
C10 C5 C6 123.55(16)
C10 C5 C4 121.79(16)
C4 C5 C6 114.49(16)
C5 C10 C1 122.92(16)
C5 C10 C9 121.50(16)
C9 C10 C1 115.49(15)
O14 C13 C1 111.54(14)
O20 C13 O14 121.07(16)
O20 C13 C1 127.38(16)
O25 C7 H7 109.7
O25 C7 C6 107.96(14)
O25 C7 C8 109.14(15)
C6 C7 H7 109.7
C8 C7 H7 109.7
C8 C7 C6 110.54(14)
H3A C3 H3B 107.9
C2 C3 H3A 109.3
C2 C3 H3B 109.3
C4 C3 H3A 109.3
C4 C3 H3B 109.3
C4 C3 C2 111.80(15)
C3 C2 H2 107.4
C3 C2 C1 110.99(14)
C1 C2 H2 107.4
C34 C2 C3 109.54(15)
C34 C2 H2 107.4
C34 C2 C1 113.73(15)
C10 C1 C13 106.44(14)
C10 C1 C2 112.65(14)
C10 C1 C12 113.55(14)
C13 C1 C2 110.36(14)
C13 C1 C12 102.87(14)
C12 C1 C2 110.42(14)
C1 C12 H12A 110.4
C1 C12 H12B 110.4
H12A C12 H12B 108.6
C11 C12 C1 106.48(14)
C11 C12 H12A 110.4
C11 C12 H12B 110.4
C15 C16 C11 125.31(17)
C15 C16 C17 105.77(16)
C17 C16 C11 128.92(17)
C2 C34 H34A 109.5
C2 C34 H34B 109.5
C2 C34 H34C 109.5
H34A C34 H34B 109.5
H34A C34 H34C 109.5
H34B C34 H34C 109.5
O22 C21 C6 111.39(15)
O24 C21 O22 124.48(17)
O24 C21 C6 123.97(16)
C10 C9 H9A 109.1
C10 C9 H9B 109.1
C10 C9 C8 112.28(15)
H9A C9 H9B 107.9
C8 C9 H9A 109.1
C8 C9 H9B 109.1
O19 C18 H18 124.7
C17 C18 O19 110.65(17)
C17 C18 H18 124.7
O19 C15 H15 124.5
C16 C15 O19 110.97(17)
C16 C15 H15 124.5
C5 C6 C29 107.18(14)
C5 C6 C7 113.56(15)
C5 C6 C21 112.12(14)
C7 C6 C29 107.83(14)
C21 C6 C29 109.28(14)
C21 C6 C7 106.76(14)
O33 C4 C5 121.13(16)
O33 C4 C3 122.67(17)
C3 C4 C5 116.15(15)
O14 C11 C12 105.32(13)
O14 C11 C16 108.48(14)
O14 C11 H11 109.1
C12 C11 H11 109.1
C16 C11 C12 115.55(15)
C16 C11 H11 109.1
C7 C8 C9 110.95(15)
C7 C8 H8A 109.4
C7 C8 H8B 109.4
C9 C8 H8A 109.4
C9 C8 H8B 109.4
H8A C8 H8B 108.0
O25 C26 C28 110.46(16)
O27 C26 O25 123.41(18)
O27 C26 C28 126.12(18)
O22 C23 H23A 109.5
O22 C23 H23B 109.5
O22 C23 H23C 109.5
H23A C23 H23B 109.5
H23A C23 H23C 109.5
H23B C23 H23C 109.5
C16 C17 H17 126.8
C18 C17 C16 106.41(17)
C18 C17 H17 126.8
O30 C31 H31A 109.5
O30 C31 H31B 109.5
O30 C31 H31C 109.5
H31A C31 H31B 109.5
H31A C31 H31C 109.5
H31B C31 H31C 109.5
C26 C28 H28A 109.5
C26 C28 H28B 109.5
C26 C28 H28C 109.5
H28A C28 H28B 109.5
H28A C28 H28C 109.5
H28B C28 H28C 109.5

loop_
_geom_bond_atom_site_label_1
_geom_bond_atom_site_label_2
_geom_bond_distance
O14 C13 1.349(2)
O14 C11 1.469(2)
O20 C13 1.204(2)
O33 C4 1.220(2)
O32 C29 1.200(2)
O25 C7 1.452(2)
O25 C26 1.353(2)
O22 C21 1.331(2)
O22 C23 1.444(2)
O30 C29 1.329(2)
O30 C31 1.452(2)
O19 C18 1.367(2)
O19 C15 1.363(2)
O24 C21 1.204(2)
O27 C26 1.201(3)
C29 C6 1.554(2)
C5 C10 1.346(3)
C5 C6 1.518(2)
C5 C4 1.490(2)
C10 C1 1.527(2)
C10 C9 1.511(2)
C13 C1 1.538(2)
C7 H7 0.9800
C7 C6 1.553(2)
C7 C8 1.515(3)
C3 H3A 0.9700
C3 H3B 0.9700
C3 C2 1.530(2)
C3 C4 1.489(3)
C2 H2 0.9800
C2 C1 1.553(2)
C2 C34 1.524(2)
C1 C12 1.548(2)
C12 H12A 0.9700
C12 H12B 0.9700
C12 C11 1.539(2)
C16 C15 1.349(3)
C16 C11 1.492(2)
C16 C17 1.436(3)
C34 H34A 0.9600
C34 H34B 0.9600
C34 H34C 0.9600
C21 C6 1.542(2)
C9 H9A 0.9700
C9 H9B 0.9700
C9 C8 1.522(2)
C18 H18 0.9300
C18 C17 1.345(3)
C15 H15 0.9300
C11 H11 0.9800
C8 H8A 0.9700
C8 H8B 0.9700
C26 C28 1.494(3)
C23 H23A 0.9600
C23 H23B 0.9600
C23 H23C 0.9600
C17 H17 0.9300
C31 H31A 0.9600
C31 H31B 0.9600
C31 H31C 0.9600
C28 H28A 0.9600
C28 H28B 0.9600
C28 H28C 0.9600

loop_
_geom_torsion_atom_site_label_1
_geom_torsion_atom_site_label_2
_geom_torsion_atom_site_label_3
_geom_torsion_atom_site_label_4
_geom_torsion
O14 C13 C1 C10 118.28(15)
O14 C13 C1 C2 -119.18(15)
O14 C13 C1 C12 -1.37(18)
O20 C13 C1 C10 -63.0(2)
O20 C13 C1 C2 59.6(2)
O20 C13 C1 C12 177.39(17)
O32 C29 C6 C5 7.4(2)
O32 C29 C6 C7 130.05(18)
O32 C29 C6 C21 -114.26(19)
O25 C7 C6 C29 159.90(13)
O25 C7 C6 C5 -81.50(18)
O25 C7 C6 C21 42.58(18)
O25 C7 C8 C9 58.55(18)
O22 C21 C6 C29 149.14(15)
O22 C21 C6 C5 30.5(2)
O22 C21 C6 C7 -94.49(17)
O30 C29 C6 C5 -170.92(14)
O30 C29 C6 C7 -48.31(19)
O30 C29 C6 C21 67.38(19)
O19 C18 C17 C16 -0.1(2)
O24 C21 C6 C29 -35.2(2)
O24 C21 C6 C5 -153.87(18)
O24 C21 C6 C7 81.2(2)
C5 C10 C1 C13 107.87(19)
C5 C10 C1 C2 -13.2(2)
C5 C10 C1 C12 -139.68(17)
C5 C10 C9 C8 -20.8(2)
C10 C5 C6 C29 111.10(19)
C10 C5 C6 C7 -7.9(2)
C10 C5 C6 C21 -128.99(18)
C10 C5 C4 O33 170.34(17)
C10 C5 C4 C3 -12.1(2)
C10 C1 C12 C11 -105.88(16)
C10 C9 C8 C7 51.2(2)
C13 O14 C11 C12 12.56(18)
C13 O14 C11 C16 136.84(15)
C13 C1 C12 C11 8.71(17)
C7 O25 C26 O27 -0.9(3)
C7 O25 C26 C28 179.90(18)
C3 C2 C1 C10 41.85(19)
C3 C2 C1 C13 -76.96(17)
C3 C2 C1 C12 169.97(14)
C2 C3 C4 O33 -140.75(18)
C2 C3 C4 C5 41.8(2)
C2 C1 C12 C11 126.49(15)
C1 C10 C9 C8 156.12(15)
C1 C12 C11 O14 -12.76(17)
C1 C12 C11 C16 -132.45(16)
C34 C2 C1 C10 165.91(15)
C34 C2 C1 C13 47.10(19)
C34 C2 C1 C12 -65.97(18)
C9 C10 C1 C13 -68.96(19)
C9 C10 C1 C2 169.96(15)
C9 C10 C1 C12 43.5(2)
C18 O19 C15 C16 -0.1(2)
C15 O19 C18 C17 0.1(2)
C15 C16 C11 O14 125.85(18)
C15 C16 C11 C12 -116.2(2)
C15 C16 C17 C18 0.0(2)
C6 C5 C10 C1 -177.55(15)
C6 C5 C10 C9 -0.9(3)
C6 C5 C4 O33 -14.2(3)
C6 C5 C4 C3 163.32(15)
C6 C7 C8 C9 -60.04(19)
C4 C5 C10 C1 -2.5(3)
C4 C5 C10 C9 174.13(16)
C4 C5 C6 C29 -64.27(19)
C4 C5 C6 C7 176.76(14)
C4 C5 C6 C21 55.6(2)
C4 C3 C2 C1 -56.57(19)
C4 C3 C2 C34 177.02(15)
C11 O14 C13 O20 173.99(16)
C11 O14 C13 C1 -7.15(19)
C11 C16 C15 O19 179.37(16)
C11 C16 C17 C18 -179.28(18)
C8 C7 C6 C29 -80.79(17)
C8 C7 C6 C5 37.81(19)
C8 C7 C6 C21 161.88(14)
C26 O25 C7 C6 -141.88(16)
C26 O25 C7 C8 97.93(18)
C23 O22 C21 O24 -0.5(3)
C23 O22 C21 C6 175.15(15)
C17 C16 C15 O19 0.0(2)
C17 C16 C11 O14 -55.0(2)
C17 C16 C11 C12 63.0(2)
C31 O30 C29 O32 4.1(3)
C31 O30 C29 C6 -177.56(16)
